data_7103044
loop_
_publ_author_name
'Berkovich-Berger, Dvora'
'Gabriel Lemcoff, N'

_publ_section_title
;
 Facile acetal dynamic combinatorial library.
;
_journal_issue 14
_journal_name_full 'Chemical communications (Cambridge, England)'
_journal_page_first 1686
_journal_page_last 1688
_journal_paper_doi 10.1039/b800384j
_journal_year 2008
_chemical_compound_source 'see text'
_chemical_formula_moiety 'C26 H34 N2 O12'
_chemical_formula_sum 'C26 H34 N2 O12'
_chemical_formula_weight 566.55
_chemical_name_systematic ?
_space_group_IT_number 2
_symmetry_cell_setting triclinic
_symmetry_Int_Tables_number 2
_symmetry_space_group_name_Hall '-P 1'
_symmetry_space_group_name_H-M 'P -1'
_atom_sites_solution_hydrogens geom
_atom_sites_solution_primary direct
_atom_sites_solution_secondary difmap
_cell_angle_alpha 90.475(7)
_cell_angle_beta 103.007(7)
_cell_angle_gamma 93.823(8)
_cell_formula_units_Z 1
_cell_length_a 7.166(3)
_cell_length_b 7.306(3)
_cell_length_c 13.515(6)
_cell_measurement_reflns_used 4010
_cell_measurement_temperature 293
_cell_measurement_theta_max 59.0
_cell_measurement_theta_min 0.00
_cell_volume 687.7(5)
_computing_publication_material 'PLATON (Spek, 2003)'
_computing_structure_refinement 'SHELXL-97 (Sheldrick, 1997)'
_diffrn_ambient_temperature 293
_diffrn_detector_area_resol_mean 0
_diffrn_measured_fraction_theta_full 0.960
_diffrn_measured_fraction_theta_max 0.960
_diffrn_measurement_device_type Smart1000
_diffrn_measurement_method \q/2\q
_diffrn_radiation_probe x-ray
_diffrn_radiation_type MoK\a
_diffrn_radiation_wavelength 0.71073
_diffrn_reflns_av_R_equivalents 0.0248
_diffrn_reflns_av_sigmaI/netI 0.0453
_diffrn_reflns_limit_h_max 6
_diffrn_reflns_limit_h_min -8
_diffrn_reflns_limit_k_max 9
_diffrn_reflns_limit_k_min -7
_diffrn_reflns_limit_l_max 16
_diffrn_reflns_limit_l_min -16
_diffrn_reflns_number 4010
_diffrn_reflns_reduction_process
;
;
_diffrn_reflns_theta_full 26.47
_diffrn_reflns_theta_max 26.47
_diffrn_reflns_theta_min 1.55
_diffrn_standards_number 0
_exptl_absorpt_coefficient_mu 0.109
_exptl_absorpt_correction_T_max 0.968
_exptl_absorpt_correction_T_min 0.968
_exptl_absorpt_correction_type integration
_exptl_crystal_colour yellow
_exptl_crystal_density_diffrn 1.37
_exptl_crystal_density_meas 1.37
_exptl_crystal_density_meas_temp 0
_exptl_crystal_density_method 'Not Measured'
_exptl_crystal_description 0.3
_exptl_crystal_F_000 300
_exptl_crystal_size_max 0.350
_exptl_crystal_size_mid 0.350
_exptl_crystal_size_min 0.35
_exptl_crystal_size_rad 0.35
_refine_diff_density_max 0.468
_refine_diff_density_min -0.291
_refine_diff_density_rms 0.059
_refine_ls_extinction_coef 0
_refine_ls_extinction_expression FC^*^=KFC[1+0.001XFC^2^\L^3^/SIN(2\Q)]^-1/4^
_refine_ls_extinction_method shelxl
_refine_ls_goodness_of_fit_ref 1.023
_refine_ls_hydrogen_treatment mixed
_refine_ls_matrix_type full
_refine_ls_number_parameters 250
_refine_ls_number_reflns 2721
_refine_ls_number_restraints 0
_refine_ls_restrained_S_all 1.023
_refine_ls_R_factor_all 0.0890
_refine_ls_R_factor_gt 0.0728
_refine_ls_shift/su_max 0.099
_refine_ls_shift/su_mean 0.006
_refine_ls_structure_factor_coef Fsqd
_refine_ls_weighting_details 'calc w=1/[\s^2^(Fo^2^)+(0.1176P)^2^+0.4168P] where P=(Fo^2^+2Fc^2^)/3'
_refine_ls_weighting_scheme calc
_refine_ls_wR_factor_gt 0.2074
_refine_ls_wR_factor_ref 0.2271
_reflns_number_gt 2047
_reflns_number_total 2721
_reflns_threshold_expression I>2\s(I)
_cod_data_source_file b800384j.txt
_cod_data_source_block e:\dv2\work\sol1\dvora22m
_cod_depositor_comments
;
The following automatic conversions were performed:
'_symmetry_cell_setting' value 'Triclinic' changed to 'triclinic'
according to '/home/saulius/struct/CIF-dictionaries/cif_core.dic'
dictionary named 'cif_core.dic' version 2.4.1 from 2010-06-29.

Automatic conversion script
Id: cif_fix_enum 1527 2010-12-29 10:47:43Z saulius 
;
_cod_database_code 7103044

loop_
_symmetry_equiv_pos_site_id
_symmetry_equiv_pos_as_xyz
1 x,y,z
2 -x,-y,-z

loop_
_atom_site_aniso_label
_atom_site_aniso_U_11
_atom_site_aniso_U_22
_atom_site_aniso_U_33
_atom_site_aniso_U_23
_atom_site_aniso_U_13
_atom_site_aniso_U_12
O1 0.0556(12) 0.0579(12) 0.0781(14) 0.0082(10) 0.0160(10) -0.0134(9)
O2 0.0527(11) 0.0642(12) 0.0709(13) 0.0191(10) -0.0111(10) -0.0163(9)
O3 0.0435(10) 0.0544(11) 0.0774(13) 0.0106(9) 0.0086(9) 0.0031(8)
O4 0.0405(10) 0.0565(11) 0.0616(11) 0.0098(8) -0.0012(8) -0.0051(8)
O5 0.100(2) 0.096(2) 0.0739(17) -0.0081(14) -0.0095(14) -0.0095(16)
O6 0.0566(16) 0.202(4) 0.104(2) -0.018(2) 0.0029(15) -0.0260(19)
N1 0.0686(18) 0.0713(17) 0.0583(16) 0.0143(13) -0.0066(13) -0.0113(13)
C1 0.0538(15) 0.0481(14) 0.0550(15) 0.0130(12) -0.0007(12) -0.0050(11)
C2 0.0435(15) 0.0473(15) 0.090(2) 0.0044(15) -0.0047(15) -0.0039(12)
C3 0.0616(19) 0.072(2) 0.0650(19) 0.0128(17) -0.0117(16) -0.0216(16)
C4 0.0533(16) 0.0549(16) 0.0683(18) 0.0108(14) 0.0076(13) 0.0008(12)
C5 0.0518(15) 0.0571(16) 0.0641(17) 0.0058(13) 0.0093(13) -0.0086(12)
C6 0.0634(18) 0.0508(15) 0.0615(17) 0.0053(13) 0.0133(14) -0.0057(12)
C7 0.0476(15) 0.0511(16) 0.084(2) 0.0201(15) 0.0027(14) -0.0075(12)
C8 0.0531(16) 0.0576(17) 0.0641(18) 0.0197(14) -0.0052(14) -0.0036(13)
C9 0.0578(16) 0.0525(15) 0.0523(15) 0.0096(12) 0.0041(12) -0.0102(12)
C10 0.0390(15) 0.081(2) 0.073(2) 0.0112(17) -0.0004(14) -0.0046(14)
C11 0.0453(15) 0.0658(18) 0.076(2) 0.0170(15) -0.0070(14) -0.0028(13)
C12 0.0673(19) 0.0689(19) 0.0582(17) -0.0041(15) 0.0088(14) -0.0021(15)
C13 0.0472(16) 0.082(2) 0.077(2) 0.0039(17) 0.0099(15) 0.0005(14)

loop_
_atom_site_label
_atom_site_type_symbol
_atom_site_thermal_displace_type
_atom_site_fract_x
_atom_site_fract_y
_atom_site_fract_z
_atom_site_occupancy
_atom_site_U_iso_or_equiv
_atom_site_calc_flag
_atom_site_refinement_flags
O1 O Uani 0.6342(3) 1.1186(3) 0.26422(17) 1.000 0.0645(7) . .
O2 O Uani 0.5685(3) 0.8801(3) 0.35807(16) 1.000 0.0674(7) . .
O3 O Uani 0.6914(3) 0.6719(3) 0.54244(16) 1.000 0.0592(7) . .
O4 O Uani 1.0666(2) 0.6010(3) 0.67325(14) 1.000 0.0552(6) . .
O5 O Uani -0.1367(4) 0.6674(4) -0.0655(2) 1.000 0.0954(11) . .
O6 O Uani -0.3198(4) 0.7548(6) 0.0258(2) 1.000 0.1250(16) . .
N1 N Uani -0.1629(4) 0.7418(4) 0.0097(2) 1.000 0.0701(10) . .
C1 C Uani 0.0047(4) 0.8196(4) 0.0857(2) 1.000 0.0547(8) . .
C2 C Uani 0.7503(4) 0.4996(4) 0.5806(3) 1.000 0.0637(10) . .
C3 C Uani 0.7320(5) 0.9249(5) 0.4390(3) 1.000 0.0715(11) . .
C4 C Uani -0.0219(4) 0.9231(4) 0.1647(2) 1.000 0.0599(10) . .
C5 C Uani 0.4907(4) 1.0305(4) 0.3081(2) 1.000 0.0588(9) . .
C6 C Uani 0.1366(4) 0.9922(4) 0.2356(2) 1.000 0.0591(10) . .
C7 C Uani 0.8889(4) 0.5139(4) 0.6825(3) 1.000 0.0632(10) . .
C8 C Uani 1.2090(4) 0.6000(4) 0.7649(2) 1.000 0.0614(10) . .
C9 C Uani 0.3168(4) 0.9565(4) 0.2277(2) 1.000 0.0561(9) . .
C10 C Uani 0.8107(4) 0.7542(5) 0.4832(3) 1.000 0.0668(11) . .
C11 C Uani 0.6085(4) 1.3081(5) 0.2511(3) 1.000 0.0659(10) . .
C12 C Uani 0.1839(5) 0.7819(5) 0.0739(2) 1.000 0.0660(11) . .
C13 C Uani 0.3406(5) 0.8512(5) 0.1469(3) 1.000 0.0696(11) . .
H1 H Uiso 0.120(5) 1.060(5) 0.291(3) 1.000 0.076(10) . .
H2 H Uiso -0.157(6) 0.942(5) 0.170(3) 1.000 0.074(10) . .
H3 H Uiso 0.195(4) 0.712(4) 0.016(2) 1.000 0.057(8) . .
H4 H Uiso 0.468(7) 0.844(6) 0.137(3) 1.000 0.101(13) . .
H5 H Uiso 0.590(5) 1.359(5) 0.323(3) 1.000 0.075(10) . .
H6 H Uiso 0.505(7) 1.326(7) 0.194(4) 1.000 0.125(17) . .
H7 H Uiso 0.458(4) 1.122(4) 0.366(2) 1.000 0.057(8) . .
H8 H Uiso 0.833(6) 0.998(5) 0.409(3) 1.000 0.081(10) . .
H9 H Uiso 0.692(4) 0.998(4) 0.484(2) 1.000 0.046(8) . .
H10 H Uiso 0.917(6) 0.777(5) 0.519(3) 1.000 0.075(10) . .
H11 H Uiso 0.818(5) 0.676(5) 0.421(3) 1.000 0.082(11) . .
H12 H Uiso 0.806(5) 0.438(4) 0.532(2) 1.000 0.058(8) . .
H13 H Uiso 0.643(5) 0.421(4) 0.596(2) 1.000 0.054(7) . .
H14 H Uiso 0.902(6) 0.392(6) 0.706(3) 1.000 0.093(12) . .
H15 H Uiso 0.849(7) 0.578(6) 0.743(3) 1.000 0.111(15) . .
H16 H Uiso 1.164(5) 0.659(5) 0.822(3) 1.000 0.070(9) . .
H17 H Uiso 1.231(5) 0.478(6) 0.785(3) 1.000 0.083(11) . .

loop_
_atom_type_symbol
_atom_type_description
_atom_type_scat_dispersion_real
_atom_type_scat_dispersion_imag
_atom_type_scat_source
O O 0.0106 0.0060 'International Tables Vol C Tables 4.2.6.8 and 6.1.1.4'
N N 0.0061 0.0033 'International Tables Vol C Tables 4.2.6.8 and 6.1.1.4'
H H 0.0000 0.0000 'International Tables Vol C Tables 4.2.6.8 and 6.1.1.4'
C C 0.0033 0.0016 'International Tables Vol C Tables 4.2.6.8 and 6.1.1.4'

loop_
_geom_angle_atom_site_label_1
_geom_angle_atom_site_label_2
_geom_angle_atom_site_label_3
_geom_angle
_geom_angle_site_symmetry_1
_geom_angle_site_symmetry_2
_geom_angle_site_symmetry_3
_geom_angle_publ_flag
C5 O1 C11 111.7(2) . . . yes
C3 O2 C5 113.9(2) . . . yes
C2 O3 C10 113.3(2) . . . yes
C7 O4 C8 112.4(2) . . . yes
O5 N1 O6 123.1(3) . . . yes
O5 N1 C1 118.6(3) . . . yes
O6 N1 C1 118.3(3) . . . yes
N1 C1 C4 119.6(3) . . . yes
N1 C1 C12 117.9(3) . . . yes
C4 C1 C12 122.5(3) . . . no
O3 C2 C7 113.4(3) . . . yes
O2 C3 C10 109.5(3) . . . yes
C1 C4 C6 118.7(3) . . . no
O1 C5 O2 107.1(2) . . . yes
O1 C5 C9 111.9(2) . . . yes
O2 C5 C9 106.3(2) . . . yes
C4 C6 C9 120.9(3) . . . no
O4 C7 C2 110.2(3) . . . yes
O4 C8 C11 109.2(2) . . 2_776 yes
C5 C9 C6 120.3(2) . . . no
C5 C9 C13 120.2(3) . . . no
C6 C9 C13 119.5(3) . . . no
O3 C10 C3 110.3(3) . . . yes
O1 C11 C8 108.3(2) . . 2_776 yes
C1 C12 C13 117.6(3) . . . no
C9 C13 C12 120.8(3) . . . no
O3 C2 H12 109.4(17) . . . no
O3 C2 H13 112.2(19) . . . no
C7 C2 H12 110.1(19) . . . no
C7 C2 H13 101.5(16) . . . no
H12 C2 H13 110(3) . . . no
O2 C3 H8 108(2) . . . no
O2 C3 H9 106.6(18) . . . no
C10 C3 H8 110(2) . . . no
C10 C3 H9 113.8(18) . . . no
H8 C3 H9 109(3) . . . no
C1 C4 H2 118(2) . . . no
C6 C4 H2 123(2) . . . no
O1 C5 H7 109.6(15) . . . no
O2 C5 H7 106.8(14) . . . no
C9 C5 H7 114.8(15) . . . no
C4 C6 H1 119(2) . . . no
C9 C6 H1 120(2) . . . no
O4 C7 H14 112(3) . . . no
O4 C7 H15 107(3) . . . no
C2 C7 H14 107(2) . . . no
C2 C7 H15 119(3) . . . no
H14 C7 H15 101(3) . . . no
O4 C8 H16 111(2) . . . no
O4 C8 H17 110(2) . . . no
H16 C8 H17 105(3) . . . no
C11 C8 H16 112(2) 2_776 . . no
C11 C8 H17 109(2) 2_776 . . no
O3 C10 H10 109(3) . . . no
O3 C10 H11 114(2) . . . no
C3 C10 H10 110(3) . . . no
C3 C10 H11 104(2) . . . no
H10 C10 H11 111(3) . . . no
O1 C11 H5 106(2) . . . no
O1 C11 H6 110(3) . . . no
H5 C11 H6 115(4) . . . no
C8 C11 H5 107(2) 2_776 . . no
C8 C11 H6 110(3) 2_776 . . no
C1 C12 H3 119.3(18) . . . no
C13 C12 H3 123.1(18) . . . no
C9 C13 H4 118(3) . . . no
C12 C13 H4 121(2) . . . no

loop_
_geom_bond_atom_site_label_1
_geom_bond_atom_site_label_2
_geom_bond_distance
_geom_bond_site_symmetry_1
_geom_bond_site_symmetry_2
_geom_bond_publ_flag
O1 C5 1.420(4) . . yes
O1 C11 1.416(4) . . yes
O2 C3 1.429(4) . . yes
O2 C5 1.378(4) . . yes
O3 C2 1.419(4) . . yes
O3 C10 1.408(4) . . yes
O4 C7 1.417(3) . . yes
O4 C8 1.417(3) . . yes
O5 N1 1.206(4) . . yes
O6 N1 1.202(4) . . yes
N1 C1 1.471(4) . . yes
C1 C4 1.359(4) . . no
C1 C12 1.374(5) . . no
C2 C7 1.504(5) . . no
C3 C10 1.478(5) . . no
C4 C6 1.374(4) . . no
C5 C9 1.522(4) . . no
C6 C9 1.361(4) . . no
C8 C11 1.490(4) . 2_776 no
C9 C13 1.379(5) . . no
C12 C13 1.381(5) . . no
C2 H12 0.97(3) . . no
C2 H13 0.99(3) . . no
C3 H8 1.03(4) . . no
C3 H9 0.91(3) . . no
C4 H2 1.01(4) . . no
C5 H7 1.10(3) . . no
C6 H1 0.93(4) . . no
C7 H14 0.95(4) . . no
C7 H15 1.04(4) . . no
C8 H16 1.01(4) . . no
C8 H17 0.95(4) . . no
C10 H10 0.81(4) . . no
C10 H11 1.03(4) . . no
C11 H5 1.08(4) . . no
C11 H6 0.96(5) . . no
C12 H3 0.95(3) . . no
C13 H4 0.96(5) . . no

loop_
_geom_contact_atom_site_label_1
_geom_contact_atom_site_label_2
_geom_contact_distance
_geom_contact_site_symmetry_1
_geom_contact_site_symmetry_2
_geom_contact_publ_flag
O1 O4 2.842(3) . 2_776 no
O2 O3 2.924(3) . . no
O3 C2 3.380(4) . 2_666 no
O3 O2 2.924(3) . . no
O3 O4 2.947(3) . . no
O4 O3 2.947(3) . . no
O4 C10 3.068(4) . . no
O4 O1 2.842(3) . 2_776 no
O5 C6 3.401(4) . 2_575 no
O5 C12 3.276(5) . 2_565 no
O6 C13 3.332(5) . 1_455 no
O1 H4 2.67(4) . . no
O1 H8 2.36(4) . . no
O1 H2 2.57(4) . 1_655 no
O2 H13 2.74(3) . 2_666 no
O2 H4 2.92(4) . . no
O3 H13 2.73(3) . 2_666 no
O3 H7 2.39(3) . 2_676 no
O4 H11 2.66(4) . 2_766 no
O4 H10 2.52(4) . . no
O5 H16 2.91(4) . 1_454 no
O5 H15 2.64(4) . 1_454 no
O5 H3 2.88(3) . 2_565 no
O5 H6 2.82(5) . 2_575 no
O5 H3 2.38(3) . . no
O6 H2 2.40(4) . . no
O6 H4 2.48(5) . 1_455 no
C1 C1 3.518(4) . 2_575 no
C2 O3 3.380(4) . 2_666 no
C6 O5 3.401(4) . 2_575 no
C10 O4 3.068(4) . . no
C12 O5 3.276(5) . 2_565 no
C13 O6 3.332(5) . 1_655 no
C4 H14 2.96(4) . 2_666 no
C6 H14 2.93(4) . 2_666 no
C7 H10 2.97(4) . . no
C9 H6 3.02(5) . . no
C10 H8 3.10(4) . 2_776 no
H1 H7 2.42(5) . . no
H2 O1 2.57(4) . 1_455 no
H2 O6 2.40(4) . . no
H3 O5 2.38(3) . . no
H3 O5 2.88(3) . 2_565 no
H4 O1 2.67(4) . . no
H4 O2 2.92(4) . . no
H4 O6 2.48(5) . 1_655 no
H5 H7 2.07(5) . . no
H6 C9 3.02(5) . . no
H6 O5 2.82(5) . 2_575 no
H7 H1 2.42(5) . . no
H7 H5 2.07(5) . . no
H7 H9 2.28(4) . . no
H7 O3 2.39(3) . 2_676 no
H8 O1 2.36(4) . . no
H8 C10 3.10(4) . 2_776 no
H8 H10 2.38(6) . 2_776 no
H9 H7 2.28(4) . . no
H10 O4 2.52(4) . . no
H10 C7 2.97(4) . . no
H10 H12 2.57(5) . . no
H10 H8 2.38(6) . 2_776 no
H11 H12 2.32(5) . . no
H11 O4 2.66(4) . 2_766 no
H12 H10 2.57(5) . . no
H12 H11 2.32(5) . . no
H13 O2 2.74(3) . 2_666 no
H13 O3 2.73(3) . 2_666 no
H14 H17 2.40(6) . . no
H14 C4 2.96(4) . 2_666 no
H14 C6 2.93(4) . 2_666 no
H15 O5 2.64(4) . 1_656 no
H15 H16 2.31(6) . . no
H16 O5 2.91(4) . 1_656 no
H16 H15 2.31(6) . . no
H17 H14 2.40(6) . . no

loop_
_geom_hbond_atom_site_label_D
_geom_hbond_atom_site_label_H
_geom_hbond_atom_site_label_A
_geom_hbond_distance_DH
_geom_hbond_distance_HA
_geom_hbond_distance_DA
_geom_hbond_angle_DHA
_geom_hbond_site_symmetry_A
_geom_hbond_publ_flag
C4 H2 O1 1.01(4) 2.57(4) 3.443(4) 145(3) 1_455 yes
C13 H4 O6 0.96(5) 2.48(5) 3.332(5) 149(3) 1_655 yes
C5 H7 O3 1.10(3) 2.39(3) 3.465(4) 164(2) 2_676 yes
C3 H8 O1 1.03(4) 2.36(4) 2.742(5) 101(3) . yes
C10 H10 O4 0.81(4) 2.52(4) 3.068(4) 126(3) . yes

loop_
_geom_torsion_atom_site_label_1
_geom_torsion_atom_site_label_2
_geom_torsion_atom_site_label_3
_geom_torsion_atom_site_label_4
_geom_torsion
_geom_torsion_site_symmetry_1
_geom_torsion_site_symmetry_2
_geom_torsion_site_symmetry_3
_geom_torsion_site_symmetry_4
_geom_torsion_publ_flag
C11 O1 C5 O2 -153.9(2) . . . . no
C11 O1 C5 C9 90.1(3) . . . . no
C5 O1 C11 C8 163.2(2) . . . 2_776 no
C5 O2 C3 C10 -176.7(3) . . . . no
C3 O2 C5 O1 61.9(3) . . . . no
C3 O2 C5 C9 -178.4(2) . . . . no
C10 O3 C2 C7 89.9(3) . . . . no
C2 O3 C10 C3 175.3(3) . . . . no
C8 O4 C7 C2 -173.5(2) . . . . no
C7 O4 C8 C11 179.4(2) . . . 2_776 no
O5 N1 C1 C4 172.1(3) . . . . no
O6 N1 C1 C4 -8.3(5) . . . . no
O5 N1 C1 C12 -8.7(4) . . . . no
O6 N1 C1 C12 171.0(3) . . . . no
N1 C1 C4 C6 179.1(3) . . . . no
C12 C1 C4 C6 -0.2(4) . . . . no
N1 C1 C12 C13 -178.3(3) . . . . no
C4 C1 C12 C13 0.9(5) . . . . no
O3 C2 C7 O4 -67.8(3) . . . . no
O2 C3 C10 O3 -74.1(4) . . . . no
C1 C4 C6 C9 -0.7(4) . . . . no
O1 C5 C9 C6 -131.1(3) . . . . no
O1 C5 C9 C13 49.6(4) . . . . no
O2 C5 C9 C6 112.4(3) . . . . no
O2 C5 C9 C13 -67.0(3) . . . . no
C4 C6 C9 C5 -178.6(3) . . . . no
C4 C6 C9 C13 0.7(5) . . . . no
O4 C8 C11 O1 69.1(3) . . 2_776 2_776 no
C5 C9 C13 C12 179.4(3) . . . . no
C6 C9 C13 C12 0.1(5) . . . . no
C1 C12 C13 C9 -0.9(5) . . . . no
